data_7700473
loop_
_publ_author_name
'Das, Suman'
'Karmakar, Himadri'
'Bhattacharjee, Jayeeta'
'Panda, Tarun K.'

_publ_section_title
;
 Aluminium complex as an efficient catalyst for the chemo-selective
 reduction of amides to amines.
;
_journal_issue 31
_journal_name_full 'Dalton transactions (Cambridge, England : 2003)'
_journal_page_first 11978
_journal_page_last 11984
_journal_paper_doi 10.1039/c9dt01806a
_journal_volume 48
_journal_year 2019
_chemical_formula_moiety 'C21 H17 N2 P S '
_chemical_formula_sum 'C21 H17 N2 P S'
_chemical_formula_weight 360.40
_space_group_crystal_system monoclinic
_space_group_IT_number 14
_space_group_name_Hall '-P 2yn'
_space_group_name_H-M_alt 'P 1 21/n 1'
_symmetry_space_group_name_Hall '-P 2yn'
_symmetry_space_group_name_H-M 'P 1 21/n 1'
_atom_sites_solution_hydrogens geom
_audit_creation_method SHELXL-2016/6
_audit_update_record
;
2019-04-27 deposited with the CCDC.    2019-07-08 downloaded from the CCDC.
;
_cell_angle_alpha 90
_cell_angle_beta 104.016(4)
_cell_angle_gamma 90
_cell_formula_units_Z 4
_cell_length_a 9.6363(4)
_cell_length_b 15.4223(6)
_cell_length_c 12.3931(4)
_cell_measurement_reflns_used 2103
_cell_measurement_temperature 293(2)
_cell_measurement_theta_max 29.0358
_cell_measurement_theta_min 3.1318
_cell_volume 1786.95(12)
_computing_cell_refinement
'CrysAlisPro, Agilent Technologies,Version 1.171.35.19 (release 27-10-2011CrysAlis171 .NET)(compiled Oct 27'
_computing_data_collection
'CrysAlisPro, Agilent Technologies,Version 1.171.35.19 (release 27-10-2011CrysAlis171 .NET)(compiled Oct 27'
_computing_data_reduction
'CrysAlisPro, Agilent Technologies,Version 1.171.35.19 (release 27-10-2011CrysAlis171 .NET)(compiled Oct 27'
_computing_molecular_graphics 'ORTEP III & Olex 2.1'
_computing_publication_material WinGX
_computing_structure_refinement 'SHELXL-2016/6 (Sheldrick, 2016)'
_computing_structure_solution 'SHELXL-2016/6 (Sheldrick, 2016)'
_diffrn_ambient_temperature 293(2)
_diffrn_measured_fraction_theta_full 0.998
_diffrn_measured_fraction_theta_max 0.861
_diffrn_measurement_device_type 'SuperNova, Dual, Cu at zero, Eos'
_diffrn_radiation_type MoK\a
_diffrn_radiation_wavelength 0.71073
_diffrn_reflns_av_R_equivalents 0.0420
_diffrn_reflns_av_unetI/netI 0.0723
_diffrn_reflns_Laue_measured_fraction_full 0.998
_diffrn_reflns_Laue_measured_fraction_max 0.861
_diffrn_reflns_limit_h_max 10
_diffrn_reflns_limit_h_min -13
_diffrn_reflns_limit_k_max 20
_diffrn_reflns_limit_k_min -19
_diffrn_reflns_limit_l_max 16
_diffrn_reflns_limit_l_min -14
_diffrn_reflns_number 8530
_diffrn_reflns_point_group_measured_fraction_full 0.998
_diffrn_reflns_point_group_measured_fraction_max 0.861
_diffrn_reflns_theta_full 25.242
_diffrn_reflns_theta_max 29.100
_diffrn_reflns_theta_min 3.138
_diffrn_source 'SuperNova (Mo) X-ray Source'
_exptl_absorpt_coefficient_mu 0.276
_exptl_absorpt_correction_T_max 1.00000
_exptl_absorpt_correction_T_min 0.91324
_exptl_absorpt_correction_type multi-scan
_exptl_crystal_colour colorless
_exptl_crystal_density_diffrn 1.340
_exptl_crystal_description block
_exptl_crystal_F_000 752
_exptl_crystal_size_max 0.28
_exptl_crystal_size_mid 0.21
_exptl_crystal_size_min 0.17
_refine_diff_density_max 0.248
_refine_diff_density_min -0.297
_refine_diff_density_rms 0.053
_refine_ls_extinction_method none
_refine_ls_goodness_of_fit_ref 1.064
_refine_ls_hydrogen_treatment constr
_refine_ls_matrix_type full
_refine_ls_number_parameters 226
_refine_ls_number_reflns 4124
_refine_ls_number_restraints 0
_refine_ls_restrained_S_all 1.064
_refine_ls_R_factor_all 0.1010
_refine_ls_R_factor_gt 0.0550
_refine_ls_shift/su_max 0.000
_refine_ls_shift/su_mean 0.000
_refine_ls_structure_factor_coef Fsqd
_refine_ls_weighting_details 'w=1/[\s^2^(Fo^2^)+(0.0404P)^2^+0.2737P] where P=(Fo^2^+2Fc^2^)/3'
_refine_ls_weighting_scheme calc
_refine_ls_wR_factor_gt 0.1066
_refine_ls_wR_factor_ref 0.1370
_reflns_Friedel_coverage 0.000
_reflns_number_gt 2516
_reflns_number_total 4124
_reflns_threshold_expression 'I > 2\s(I)'
_cod_data_source_file c9dt01806a2.cif
_cod_data_source_block 1a
_cod_depositor_comments 'Adding full bibliography for 7700471--7700473.cif.'
_cod_database_code 7700473
_shelx_shelxl_version_number 2016/6
_shelx_space_group_comment
;
The symmetry employed for this shelxl refinement is uniquely defined
by the following loop, which should always be used as a source of
symmetry information in preference to the above space-group names.
They are only intended as comments.
;

loop_
_space_group_symop_operation_xyz
'x, y, z'
'-x+1/2, y+1/2, -z+1/2'
'-x, -y, -z'
'x-1/2, -y-1/2, z-1/2'

loop_
_atom_site_label
_atom_site_type_symbol
_atom_site_fract_x
_atom_site_fract_y
_atom_site_fract_z
_atom_site_U_iso_or_equiv
_atom_site_adp_type
_atom_site_occupancy
_atom_site_site_symmetry_order
_atom_site_calc_flag
_atom_site_refinement_flags_posn
_atom_site_refinement_flags_adp
P1 P 0.24469(8) 0.03518(5) 0.20354(5) 0.0370(2) Uani 1 1 d . .
S1 S 0.38529(9) 0.04369(5) 0.34457(6) 0.0570(3) Uani 1 1 d . .
N1 N -0.0920(3) -0.13933(15) 0.22860(17) 0.0440(6) Uani 1 1 d . .
N2 N 0.0927(2) -0.01562(14) 0.20655(17) 0.0405(6) Uani 1 1 d . .
H2 H 0.066834 -0.057124 0.159634 0.049 Uiso 1 1 calc R U
C1 C -0.1827(4) -0.2008(2) 0.2381(3) 0.0574(8) Uani 1 1 d . .
H1 H -0.182228 -0.251670 0.197999 0.069 Uiso 1 1 calc R U
C2 C -0.2803(4) -0.1940(2) 0.3055(3) 0.0634(9) Uani 1 1 d . .
H2A H -0.341785 -0.239714 0.309589 0.076 Uiso 1 1 calc R U
C3 C -0.2841(4) -0.1210(2) 0.3639(3) 0.0604(9) Uani 1 1 d . .
H3 H -0.348401 -0.116074 0.408723 0.072 Uiso 1 1 calc R U
C4 C -0.1903(3) -0.05158(19) 0.3574(2) 0.0438(7) Uani 1 1 d . .
C5 C -0.1869(3) 0.0270(2) 0.4146(2) 0.0548(8) Uani 1 1 d . .
H5 H -0.248991 0.036147 0.460460 0.066 Uiso 1 1 calc R U
C6 C -0.0931(4) 0.0896(2) 0.4030(2) 0.0538(8) Uani 1 1 d . .
H6 H -0.091725 0.141671 0.441140 0.065 Uiso 1 1 calc R U
C7 C 0.0025(3) 0.07770(18) 0.3344(2) 0.0476(7) Uani 1 1 d . .
H7 H 0.066120 0.121630 0.327894 0.057 Uiso 1 1 calc R U
C8 C 0.0022(3) 0.00211(17) 0.2775(2) 0.0373(6) Uani 1 1 d . .
C9 C -0.0946(3) -0.06528(17) 0.2883(2) 0.0379(6) Uani 1 1 d . .
C10 C 0.1893(3) 0.13932(17) 0.1408(2) 0.0373(6) Uani 1 1 d . .
C11 C 0.0575(3) 0.14872(18) 0.0657(2) 0.0454(7) Uani 1 1 d . .
H11 H -0.004131 0.101545 0.049182 0.054 Uiso 1 1 calc R U
C12 C 0.0172(4) 0.2282(2) 0.0150(2) 0.0557(8) Uani 1 1 d . .
H12 H -0.071331 0.234480 -0.034995 0.067 Uiso 1 1 calc R U
C13 C 0.1092(4) 0.2976(2) 0.0395(3) 0.0573(9) Uani 1 1 d . .
H13 H 0.082658 0.350782 0.005456 0.069 Uiso 1 1 calc R U
C14 C 0.2390(4) 0.2891(2) 0.1133(3) 0.0563(8) Uani 1 1 d . .
H14 H 0.300552 0.336403 0.128728 0.068 Uiso 1 1 calc R U
C15 C 0.2793(3) 0.21048(18) 0.1651(2) 0.0457(7) Uani 1 1 d . .
H15 H 0.367069 0.205337 0.216415 0.055 Uiso 1 1 calc R U
C16 C 0.3033(3) -0.02972(17) 0.1013(2) 0.0373(6) Uani 1 1 d . .
C17 C 0.2880(3) -0.0040(2) -0.0071(2) 0.0473(7) Uani 1 1 d . .
H17 H 0.242514 0.048107 -0.031701 0.057 Uiso 1 1 calc R U
C18 C 0.3406(3) -0.0558(2) -0.0800(2) 0.0605(9) Uani 1 1 d . .
H18 H 0.331747 -0.037635 -0.152885 0.073 Uiso 1 1 calc R U
C19 C 0.4045(4) -0.1323(2) -0.0458(3) 0.0639(9) Uani 1 1 d . .
H19 H 0.438976 -0.166595 -0.095315 0.077 Uiso 1 1 calc R U
C20 C 0.4189(4) -0.1598(2) 0.0619(3) 0.0769(11) Uani 1 1 d . .
H20 H 0.461401 -0.212956 0.084859 0.092 Uiso 1 1 calc R U
C21 C 0.3700(4) -0.1080(2) 0.1357(3) 0.0644(10) Uani 1 1 d . .
H21 H 0.381811 -0.125850 0.209099 0.077 Uiso 1 1 calc R U

loop_
_atom_site_aniso_label
_atom_site_aniso_U_11
_atom_site_aniso_U_22
_atom_site_aniso_U_33
_atom_site_aniso_U_23
_atom_site_aniso_U_13
_atom_site_aniso_U_12
P1 0.0371(4) 0.0383(4) 0.0367(4) -0.0005(3) 0.0112(3) -0.0016(3)
S1 0.0557(5) 0.0656(6) 0.0434(4) -0.0035(4) -0.0002(4) 0.0004(4)
N1 0.0454(14) 0.0417(13) 0.0464(13) 0.0004(11) 0.0137(11) -0.0049(12)
N2 0.0439(14) 0.0425(13) 0.0412(12) -0.0081(10) 0.0223(11) -0.0092(11)
C1 0.061(2) 0.0473(18) 0.0657(19) -0.0009(16) 0.0189(17) -0.0097(17)
C2 0.052(2) 0.063(2) 0.080(2) 0.0109(19) 0.0264(19) -0.0156(18)
C3 0.052(2) 0.071(2) 0.066(2) 0.0102(18) 0.0295(17) -0.0011(19)
C4 0.0377(16) 0.0532(18) 0.0435(15) 0.0124(14) 0.0156(13) 0.0062(15)
C5 0.055(2) 0.064(2) 0.0547(18) 0.0029(16) 0.0317(17) 0.0132(18)
C6 0.064(2) 0.0472(18) 0.0556(18) -0.0042(15) 0.0253(17) 0.0076(17)
C7 0.0525(19) 0.0435(16) 0.0519(16) -0.0022(14) 0.0222(15) -0.0028(15)
C8 0.0367(15) 0.0394(15) 0.0373(13) 0.0045(12) 0.0120(12) 0.0026(13)
C9 0.0357(15) 0.0437(15) 0.0351(13) 0.0071(12) 0.0099(12) 0.0021(13)
C10 0.0390(15) 0.0386(15) 0.0377(14) -0.0038(12) 0.0161(12) -0.0035(13)
C11 0.0419(17) 0.0444(17) 0.0492(16) -0.0024(14) 0.0097(14) -0.0042(15)
C12 0.052(2) 0.060(2) 0.0548(17) 0.0084(16) 0.0126(16) 0.0159(18)
C13 0.068(2) 0.0439(18) 0.066(2) 0.0073(16) 0.0278(19) 0.0101(18)
C14 0.065(2) 0.0399(17) 0.070(2) -0.0021(16) 0.0297(19) -0.0094(17)
C15 0.0435(17) 0.0469(17) 0.0497(16) -0.0035(14) 0.0171(14) -0.0069(15)
C16 0.0334(14) 0.0397(15) 0.0404(14) -0.0016(12) 0.0117(12) -0.0028(13)
C17 0.0420(17) 0.0581(18) 0.0425(15) -0.0004(14) 0.0118(13) 0.0087(15)
C18 0.052(2) 0.087(3) 0.0436(17) -0.0065(17) 0.0141(15) 0.006(2)
C19 0.057(2) 0.077(2) 0.063(2) -0.0204(19) 0.0233(18) 0.005(2)
C20 0.101(3) 0.052(2) 0.087(3) 0.000(2) 0.041(2) 0.023(2)
C21 0.089(3) 0.0524(19) 0.062(2) 0.0109(16) 0.037(2) 0.0176(19)

loop_
_atom_type_symbol
_atom_type_description
_atom_type_scat_dispersion_real
_atom_type_scat_dispersion_imag
_atom_type_scat_source
Zn Zn 0.2839 1.4301 'International Tables Vol C Tables 4.2.6.8 and 6.1.1.4'
Br Br -0.2901 2.4595 'International Tables Vol C Tables 4.2.6.8 and 6.1.1.4'
P P 0.1023 0.0942 'International Tables Vol C Tables 4.2.6.8 and 6.1.1.4'
S S 0.1246 0.1234 'International Tables Vol C Tables 4.2.6.8 and 6.1.1.4'
N N 0.0061 0.0033 'International Tables Vol C Tables 4.2.6.8 and 6.1.1.4'
C C 0.0033 0.0016 'International Tables Vol C Tables 4.2.6.8 and 6.1.1.4'
H H 0.0000 0.0000 'International Tables Vol C Tables 4.2.6.8 and 6.1.1.4'

loop_
_geom_angle_atom_site_label_1
_geom_angle_atom_site_label_2
_geom_angle_atom_site_label_3
_geom_angle
N2 P1 C10 104.90(12)
N2 P1 C16 100.39(11)
C10 P1 C16 107.46(12)
N2 P1 S1 115.91(8)
C10 P1 S1 113.37(9)
C16 P1 S1 113.60(10)
C1 N1 C9 117.1(2)
C8 N2 P1 127.04(18)
C8 N2 H2 116.5
P1 N2 H2 116.5
N1 C1 C2 123.8(3)
N1 C1 H1 118.1
C2 C1 H1 118.1
C3 C2 C1 119.5(3)
C3 C2 H2A 120.3
C1 C2 H2A 120.3
C2 C3 C4 120.1(3)
C2 C3 H3 120.0
C4 C3 H3 120.0
C5 C4 C3 124.2(3)
C5 C4 C9 119.8(3)
C3 C4 C9 116.1(3)
C6 C5 C4 119.8(3)
C6 C5 H5 120.1
C4 C5 H5 120.1
C5 C6 C7 121.5(3)
C5 C6 H6 119.3
C7 C6 H6 119.3
C8 C7 C6 120.3(3)
C8 C7 H7 119.9
C6 C7 H7 119.9
C7 C8 N2 124.5(2)
C7 C8 C9 119.7(2)
N2 C8 C9 115.9(2)
N1 C9 C4 123.5(2)
N1 C9 C8 117.4(2)
C4 C9 C8 119.0(2)
C15 C10 C11 119.1(3)
C15 C10 P1 120.4(2)
C11 C10 P1 120.5(2)
C10 C11 C12 120.4(3)
C10 C11 H11 119.8
C12 C11 H11 119.8
C13 C12 C11 119.5(3)
C13 C12 H12 120.3
C11 C12 H12 120.3
C14 C13 C12 120.7(3)
C14 C13 H13 119.6
C12 C13 H13 119.6
C13 C14 C15 120.2(3)
C13 C14 H14 119.9
C15 C14 H14 119.9
C14 C15 C10 120.2(3)
C14 C15 H15 119.9
C10 C15 H15 119.9
C17 C16 C21 119.0(2)
C17 C16 P1 123.2(2)
C21 C16 P1 117.8(2)
C16 C17 C18 119.9(3)
C16 C17 H17 120.0
C18 C17 H17 120.0
C19 C18 C17 120.6(3)
C19 C18 H18 119.7
C17 C18 H18 119.7
C18 C19 C20 120.3(3)
C18 C19 H19 119.8
C20 C19 H19 119.8
C19 C20 C21 119.7(3)
C19 C20 H20 120.2
C21 C20 H20 120.2
C20 C21 C16 120.4(3)
C20 C21 H21 119.8
C16 C21 H21 119.8

loop_
_geom_bond_atom_site_label_1
_geom_bond_atom_site_label_2
_geom_bond_distance
P1 N2 1.670(2)
P1 C10 1.808(3)
P1 C16 1.809(2)
P1 S1 1.9392(10)
N1 C1 1.313(3)
N1 C9 1.365(3)
N2 C8 1.407(3)
N2 H2 0.8600
C1 C2 1.404(4)
C1 H1 0.9300
C2 C3 1.344(4)
C2 H2A 0.9300
C3 C4 1.416(4)
C3 H3 0.9300
C4 C5 1.401(4)
C4 C9 1.417(3)
C5 C6 1.355(4)
C5 H5 0.9300
C6 C7 1.409(4)
C6 H6 0.9300
C7 C8 1.362(4)
C7 H7 0.9300
C8 C9 1.425(3)
C10 C15 1.386(4)
C10 C11 1.388(4)
C11 C12 1.389(4)
C11 H11 0.9300
C12 C13 1.376(4)
C12 H12 0.9300
C13 C14 1.365(4)
C13 H13 0.9300
C14 C15 1.383(4)
C14 H14 0.9300
C15 H15 0.9300
C16 C17 1.374(3)
C16 C21 1.386(4)
C17 C18 1.391(4)
C17 H17 0.9300
C18 C19 1.351(4)
C18 H18 0.9300
C19 C20 1.374(4)
C19 H19 0.9300
C20 C21 1.381(4)
C20 H20 0.9300
C21 H21 0.9300

loop_
_geom_torsion_atom_site_label_1
_geom_torsion_atom_site_label_2
_geom_torsion_atom_site_label_3
_geom_torsion_atom_site_label_4
_geom_torsion
C10 P1 N2 C8 -73.3(2)
C16 P1 N2 C8 175.3(2)
S1 P1 N2 C8 52.6(2)
C9 N1 C1 C2 0.0(4)
N1 C1 C2 C3 0.4(5)
C1 C2 C3 C4 0.0(5)
C2 C3 C4 C5 179.7(3)
C2 C3 C4 C9 -0.9(4)
C3 C4 C5 C6 180.0(3)
C9 C4 C5 C6 0.5(4)
C4 C5 C6 C7 -0.2(5)
C5 C6 C7 C8 0.1(5)
C6 C7 C8 N2 179.5(3)
C6 C7 C8 C9 -0.5(4)
P1 N2 C8 C7 18.8(4)
P1 N2 C8 C9 -161.2(2)
C1 N1 C9 C4 -1.0(4)
C1 N1 C9 C8 -179.3(2)
C5 C4 C9 N1 -179.1(3)
C3 C4 C9 N1 1.4(4)
C5 C4 C9 C8 -0.8(4)
C3 C4 C9 C8 179.7(3)
C7 C8 C9 N1 179.2(3)
N2 C8 C9 N1 -0.8(3)
C7 C8 C9 C4 0.8(4)
N2 C8 C9 C4 -179.2(2)
N2 P1 C10 C15 153.03(19)
C16 P1 C10 C15 -100.7(2)
S1 P1 C10 C15 25.6(2)
N2 P1 C10 C11 -28.5(2)
C16 P1 C10 C11 77.7(2)
S1 P1 C10 C11 -155.88(18)
C15 C10 C11 C12 0.5(4)
P1 C10 C11 C12 -178.00(19)
C10 C11 C12 C13 0.3(4)
C11 C12 C13 C14 -0.3(4)
C12 C13 C14 C15 -0.5(4)
C13 C14 C15 C10 1.3(4)
C11 C10 C15 C14 -1.3(4)
P1 C10 C15 C14 177.2(2)
N2 P1 C16 C17 102.1(2)
C10 P1 C16 C17 -7.3(3)
S1 P1 C16 C17 -133.6(2)
N2 P1 C16 C21 -79.7(3)
C10 P1 C16 C21 171.0(2)
S1 P1 C16 C21 44.7(3)
C21 C16 C17 C18 -0.7(4)
P1 C16 C17 C18 177.5(2)
C16 C17 C18 C19 1.2(5)
C17 C18 C19 C20 -0.3(5)
C18 C19 C20 C21 -1.2(6)
C19 C20 C21 C16 1.6(6)
C17 C16 C21 C20 -0.7(5)
P1 C16 C21 C20 -179.0(3)
